data_7233742
loop_
_publ_author_name
'Virendra Kumar Rai'
'Masayoshi Nishiura'
'Masanori Takimoto'
'Zhaomin Hou'

_publ_section_title
;
 Substituent effect on the electroluminescence efficiency of
 amidinate-ligated bis(pyridylphenyl) iridium(III) complexes
;
_journal_name_full 'Journal of Materials Chemistry C'
_journal_page_first 5317
_journal_page_last 5326
_journal_paper_doi 10.1039/C3TC32553A
_journal_volume 2
_journal_year 2014
_chemical_formula_moiety '2 (C35 H35 Ir N4), C7 H8'
_chemical_formula_sum 'C77 H78 Ir2 N8'
_chemical_formula_weight 1499.87
_chemical_name_common '[(ppy)2Ir(tBuN)(EtN)CPh]'
_space_group_IT_number 14
_space_group_name_Hall '-P 2yn'
_space_group_name_H-M_alt 'P 1 21/n 1'
_symmetry_cell_setting monoclinic
_symmetry_space_group_name_H-M 'P 1 21/n 1'
_atom_sites_solution_hydrogens geom
_atom_sites_solution_primary direct
_atom_sites_solution_secondary difmap
_cell_angle_alpha 90.00
_cell_angle_beta 97.568(8)
_cell_angle_gamma 90.00
_cell_formula_units_Z 4
_cell_length_a 11.359(5)
_cell_length_b 24.368(11)
_cell_length_c 23.379(11)
_cell_measurement_reflns_used 436
_cell_measurement_temperature 173(2)
_cell_measurement_theta_max 25
_cell_measurement_theta_min 2
_cell_volume 6415(5)
_computing_structure_refinement 'SHELXL-97 (Sheldrick, 1997)'
_computing_structure_solution 'SHELXS-97 (Sheldrick, 1990)'
_diffrn_ambient_temperature 173(2)
_diffrn_measured_fraction_theta_full 0.989
_diffrn_measured_fraction_theta_max 0.989
_diffrn_radiation_monochromator graphite
_diffrn_radiation_source 'fine-focus sealed tube'
_diffrn_radiation_type MoK\a
_diffrn_radiation_wavelength 0.71073
_diffrn_reflns_av_R_equivalents 0.0921
_diffrn_reflns_av_sigmaI/netI 0.1898
_diffrn_reflns_limit_h_max 13
_diffrn_reflns_limit_h_min -12
_diffrn_reflns_limit_k_max 28
_diffrn_reflns_limit_k_min -28
_diffrn_reflns_limit_l_max 13
_diffrn_reflns_limit_l_min -27
_diffrn_reflns_number 33602
_diffrn_reflns_theta_full 25.08
_diffrn_reflns_theta_max 25.08
_diffrn_reflns_theta_min 1.21
_exptl_absorpt_coefficient_mu 4.196
_exptl_absorpt_correction_T_max 0.6790
_exptl_absorpt_correction_T_min 0.3658
_exptl_absorpt_correction_type multi-scan
_exptl_absorpt_process_details SADABS
_exptl_crystal_density_diffrn 1.553
_exptl_crystal_density_method 'not measured'
_exptl_crystal_F_000 3000
_exptl_crystal_size_max 0.30
_exptl_crystal_size_mid 0.30
_exptl_crystal_size_min 0.10
_refine_diff_density_max 1.208
_refine_diff_density_min -0.966
_refine_diff_density_rms 0.141
_refine_ls_extinction_method none
_refine_ls_goodness_of_fit_ref 0.801
_refine_ls_hydrogen_treatment noref
_refine_ls_matrix_type full
_refine_ls_number_parameters 695
_refine_ls_number_reflns 11290
_refine_ls_number_restraints 6
_refine_ls_restrained_S_all 0.805
_refine_ls_R_factor_all 0.1105
_refine_ls_R_factor_gt 0.0511
_refine_ls_shift/su_max 0.014
_refine_ls_shift/su_mean 0.000
_refine_ls_structure_factor_coef Fsqd
_refine_ls_weighting_details 'calc w=1/[\s^2^(Fo^2^)+(0.0093P)^2^+0.0000P] where P=(Fo^2^+2Fc^2^)/3'
_refine_ls_weighting_scheme calc
_refine_ls_wR_factor_gt 0.0779
_refine_ls_wR_factor_ref 0.0859
_reflns_number_gt 5601
_reflns_number_total 11290
_reflns_threshold_expression >2sigma(I)
_cod_data_source_file 1000002.cif
_cod_data_source_block PCOD1000002
_cod_original_sg_symbol_H-M P2(1)/n
_cod_database_code 7233742

loop_
_symmetry_equiv_pos_as_xyz
'x, y, z'
'-x+1/2, y+1/2, -z+1/2'
'-x, -y, -z'
'x-1/2, -y-1/2, z-1/2'

loop_
_atom_site_label
_atom_site_type_symbol
_atom_site_fract_x
_atom_site_fract_y
_atom_site_fract_z
_atom_site_U_iso_or_equiv
_atom_site_adp_type
_atom_site_occupancy
_atom_site_symmetry_multiplicity
_atom_site_calc_flag
_atom_site_refinement_flags
_atom_site_disorder_assembly
_atom_site_disorder_group
Ir1 Ir 0.42306(4) 0.151044(17) 0.436472(19) 0.03299(12) Uani 1 1 d . A 1
Ir2 Ir 0.15093(4) 0.004821(17) 0.824943(19) 0.03532(13) Uani 1 1 d . B 1
N1 N 0.2718(7) 0.1695(3) 0.3876(4) 0.038(2) Uani 1 1 d . A 1
N2 N 0.5775(7) 0.1285(3) 0.4802(3) 0.033(2) Uani 1 1 d . A 1
N3 N 0.4146(7) 0.2153(3) 0.4963(4) 0.042(2) Uani 1 1 d D A 1
N4 N 0.3257(6) 0.1389(3) 0.5095(4) 0.038(2) Uani 1 1 d . A 1
N5 N 0.0089(7) 0.0530(3) 0.8340(4) 0.039(2) Uani 1 1 d . B 1
N6 N 0.2868(7) -0.0450(3) 0.8125(4) 0.041(2) Uani 1 1 d . B 1
N7 N 0.2298(7) 0.0304(3) 0.9096(4) 0.044(2) Uani 1 1 d . B 1
N8 N 0.2726(7) 0.0736(3) 0.8339(4) 0.039(2) Uani 1 1 d D B 1
C1 C 0.4062(8) 0.0865(4) 0.3837(4) 0.028(3) Uani 1 1 d . A 1
C2 C 0.3081(8) 0.0863(4) 0.3435(4) 0.028(3) Uani 1 1 d . A 1
C3 C 0.2843(9) 0.0444(5) 0.3018(5) 0.046(3) Uani 1 1 d . A 1
H38 H 0.2142 0.0459 0.2748 0.056 Uiso 1 1 d R A 1
C4 C 0.3617(10) 0.0017(4) 0.3003(5) 0.048(3) Uani 1 1 d . A 1
H39 H 0.3480 -0.0261 0.2717 0.057 Uiso 1 1 d R A 1
C5 C 0.4601(9) 0.0005(4) 0.3415(5) 0.043(3) Uani 1 1 d . A 1
H40 H 0.5139 -0.0293 0.3415 0.051 Uiso 1 1 d R A 1
C6 C 0.4833(8) 0.0409(4) 0.3827(4) 0.033(3) Uani 1 1 d . A 1
H41 H 0.5517 0.0382 0.4107 0.040 Uiso 1 1 d R A 1
C7 C 0.2271(9) 0.1326(4) 0.3460(5) 0.039(3) Uani 1 1 d . A 1
C8 C 0.1193(9) 0.1406(5) 0.3133(4) 0.050(3) Uani 1 1 d . A 1
H43 H 0.0900 0.1142 0.2850 0.060 Uiso 1 1 d R A 1
C9 C 0.0536(10) 0.1861(5) 0.3212(5) 0.060(4) Uani 1 1 d . A 1
H44 H -0.0205 0.1918 0.2980 0.072 Uiso 1 1 d R A 1
C10 C 0.0949(12) 0.2234(5) 0.3623(6) 0.065(4) Uani 1 1 d . A 1
H45 H 0.0488 0.2547 0.3692 0.078 Uiso 1 1 d R A 1
C11 C 0.2043(10) 0.2149(5) 0.3939(5) 0.050(3) Uani 1 1 d . A 1
H46 H 0.2345 0.2420 0.4212 0.060 Uiso 1 1 d R A 1
C12 C 0.5305(9) 0.1824(4) 0.3869(4) 0.034(3) Uani 1 1 d . A 1
C13 C 0.6530(10) 0.1772(4) 0.4062(4) 0.038(3) Uani 1 1 d . A 1
C14 C 0.7413(9) 0.2010(4) 0.3778(5) 0.048(3) Uani 1 1 d . A 1
H49 H 0.8228 0.1968 0.3926 0.058 Uiso 1 1 d R A 1
C15 C 0.7103(12) 0.2296(5) 0.3300(6) 0.062(4) Uani 1 1 d . A 1
H50 H 0.7701 0.2447 0.3099 0.075 Uiso 1 1 d R A 1
C16 C 0.5941(11) 0.2372(4) 0.3090(5) 0.055(3) Uani 1 1 d . A 1
H51 H 0.5739 0.2597 0.2760 0.066 Uiso 1 1 d R A 1
C17 C 0.5059(9) 0.2132(4) 0.3348(5) 0.041(3) Uani 1 1 d . A 1
H52 H 0.4258 0.2174 0.3177 0.049 Uiso 1 1 d R A 1
C18 C 0.6765(9) 0.1451(4) 0.4597(4) 0.037(3) Uani 1 1 d . A 1
C19 C 0.7879(9) 0.1316(4) 0.4881(5) 0.047(3) Uani 1 1 d . A 1
H54 H 0.8570 0.1448 0.4737 0.057 Uiso 1 1 d R A 1
C20 C 0.7992(9) 0.0993(4) 0.5367(5) 0.056(3) Uani 1 1 d . A 1
H55 H 0.8751 0.0891 0.5559 0.067 Uiso 1 1 d R A 1
C21 C 0.6969(9) 0.0826(4) 0.5568(5) 0.049(3) Uani 1 1 d . A 1
H56 H 0.7007 0.0608 0.5906 0.059 Uiso 1 1 d R A 1
C22 C 0.5886(9) 0.0976(4) 0.5275(5) 0.038(3) Uani 1 1 d . A 1
H57 H 0.5184 0.0852 0.5416 0.045 Uiso 1 1 d R A 1
C23 C 0.3510(9) 0.1880(5) 0.5302(5) 0.044(3) Uani 1 1 d . A 1
C24 C 0.3161(11) 0.2146(5) 0.5838(5) 0.054(3) Uani 1 1 d . A 1
C25 C 0.2353(12) 0.2563(5) 0.5774(5) 0.087(5) Uani 1 1 d . A 1
H60 H 0.1986 0.2658 0.5398 0.104 Uiso 1 1 d R A 1
C26 C 0.2057(13) 0.2859(6) 0.6254(7) 0.099(5) Uani 1 1 d . A 1
H64 H 0.1480 0.3142 0.6199 0.119 Uiso 1 1 d R A 1
C27 C 0.2578(12) 0.2735(5) 0.6788(6) 0.070(4) Uani 1 1 d . A 1
H61 H 0.2365 0.2927 0.7113 0.083 Uiso 1 1 d R A 1
C28 C 0.3429(11) 0.2332(5) 0.6860(5) 0.061(4) Uani 1 1 d . A 1
H63 H 0.3826 0.2248 0.7233 0.073 Uiso 1 1 d R A 1
C29 C 0.3704(10) 0.2043(5) 0.6376(6) 0.062(4) Uani 1 1 d . A 1
H62 H 0.4293 0.1765 0.6429 0.074 Uiso 1 1 d R A 1
C30 C 0.2354(9) 0.1017(4) 0.5273(5) 0.045(3) Uani 1 1 d . A 1
C31 C 0.1149(9) 0.1240(5) 0.5063(5) 0.080(4) Uani 1 1 d . A 1
H67A H 0.1044 0.1595 0.5247 0.120 Uiso 1 1 d R A 1
H67B H 0.0543 0.0983 0.5161 0.120 Uiso 1 1 d R A 1
H67C H 0.1067 0.1288 0.4644 0.120 Uiso 1 1 d R A 1
C32 C 0.2506(9) 0.0905(4) 0.5920(5) 0.065(4) Uani 1 1 d . A 1
H66A H 0.3343 0.0831 0.6058 0.097 Uiso 1 1 d R A 1
H66B H 0.2026 0.0587 0.5998 0.097 Uiso 1 1 d R A 1
H66C H 0.2243 0.1227 0.6122 0.097 Uiso 1 1 d R A 1
C33 C 0.2472(9) 0.0482(4) 0.4966(5) 0.071(4) Uani 1 1 d . A 1
H68A H 0.2369 0.0546 0.4548 0.107 Uiso 1 1 d R A 1
H68B H 0.1862 0.0226 0.5062 0.107 Uiso 1 1 d R A 1
H68C H 0.3261 0.0326 0.5086 0.107 Uiso 1 1 d R A 1
C34 C 0.4748(12) 0.2658(5) 0.5109(6) 0.084(5) Uani 1 1 d D A 1
H34A H 0.4543 0.2776 0.5489 0.101 Uiso 1 1 calc R A 1
H34B H 0.5612 0.2582 0.5160 0.101 Uiso 1 1 calc R A 1
C35 C 0.454(2) 0.3101(8) 0.4730(10) 0.091(7) Uani 0.50 1 d PD A 1
H35A H 0.5109 0.3397 0.4839 0.136 Uiso 0.50 1 d PR A 1
H35B H 0.3729 0.3240 0.4731 0.136 Uiso 0.50 1 d PR A 1
H35C H 0.4632 0.2970 0.4342 0.136 Uiso 0.50 1 d PR A 1
C36 C 0.0339(9) -0.0534(4) 0.8349(4) 0.036(3) Uani 1 1 d . B 1
C37 C -0.0799(10) -0.0343(4) 0.8432(5) 0.045(3) Uani 1 1 d . B 1
C38 C -0.1700(9) -0.0703(4) 0.8530(5) 0.049(3) Uani 1 1 d . B 1
H3 H -0.2454 -0.0561 0.8588 0.059 Uiso 1 1 d R B 1
C39 C -0.1526(10) -0.1254(5) 0.8544(5) 0.061(4) Uani 1 1 d . B 1
H4 H -0.2152 -0.1497 0.8606 0.074 Uiso 1 1 d R B 1
C40 C -0.0435(10) -0.1453(4) 0.8465(5) 0.059(3) Uani 1 1 d . B 1
H5 H -0.0295 -0.1838 0.8480 0.071 Uiso 1 1 d R B 1
C41 C 0.0467(9) -0.1101(4) 0.8368(4) 0.045(3) Uani 1 1 d . B 1
H6 H 0.1210 -0.1254 0.8307 0.055 Uiso 1 1 d R B 1
C42 C -0.0938(9) 0.0251(4) 0.8424(4) 0.039(3) Uani 1 1 d . B 1
C43 C -0.1939(9) 0.0560(5) 0.8495(5) 0.049(3) Uani 1 1 d . B 1
H8 H -0.2651 0.0376 0.8550 0.058 Uiso 1 1 d R B 1
C44 C -0.1936(10) 0.1104(5) 0.8489(5) 0.059(4) Uani 1 1 d . B 1
H9 H -0.2636 0.1299 0.8547 0.071 Uiso 1 1 d R B 1
C45 C -0.0925(10) 0.1394(5) 0.8398(5) 0.063(4) Uani 1 1 d . B 1
H10 H -0.0906 0.1784 0.8392 0.076 Uiso 1 1 d R B 1
C46 C 0.0048(9) 0.1080(4) 0.8319(4) 0.043(3) Uani 1 1 d . B 1
H11 H 0.0744 0.1268 0.8243 0.052 Uiso 1 1 d R B 1
C47 C 0.1095(9) -0.0091(4) 0.7402(4) 0.036(3) Uani 1 1 d . B 1
C48 C 0.1898(10) -0.0440(4) 0.7163(5) 0.041(3) Uani 1 1 d . B 1
C49 C 0.1734(10) -0.0575(4) 0.6586(5) 0.049(3) Uani 1 1 d . B 1
H14 H 0.2311 -0.0789 0.6427 0.059 Uiso 1 1 d R B 1
C50 C 0.0748(11) -0.0401(4) 0.6243(5) 0.055(3) Uani 1 1 d . B 1
H15 H 0.0614 -0.0503 0.5848 0.066 Uiso 1 1 d R B 1
C51 C -0.0063(10) -0.0080(4) 0.6472(5) 0.051(3) Uani 1 1 d . B 1
H16 H -0.0753 0.0040 0.6230 0.061 Uiso 1 1 d R B 1
C52 C 0.0096(8) 0.0072(4) 0.7028(5) 0.039(3) Uani 1 1 d . B 1
H17 H -0.0485 0.0297 0.7170 0.046 Uiso 1 1 d R B 1
C53 C 0.2936(10) -0.0618(4) 0.7565(5) 0.043(3) Uani 1 1 d . B 1
C54 C 0.3859(10) -0.0951(4) 0.7439(5) 0.044(3) Uani 1 1 d . B 1
H19 H 0.3843 -0.1095 0.7060 0.053 Uiso 1 1 d R B 1
C55 C 0.4793(10) -0.1071(4) 0.7854(6) 0.064(4) Uani 1 1 d . B 1
H20 H 0.5459 -0.1271 0.7760 0.076 Uiso 1 1 d R B 1
C56 C 0.4747(9) -0.0894(4) 0.8419(6) 0.056(4) Uani 1 1 d . B 1
H21 H 0.5354 -0.0984 0.8723 0.067 Uiso 1 1 d R B 1
C57 C 0.3777(9) -0.0584(4) 0.8513(5) 0.049(3) Uani 1 1 d . B 1
H22 H 0.3761 -0.0453 0.8894 0.059 Uiso 1 1 d R B 1
C58 C 0.2877(9) 0.0725(4) 0.8917(5) 0.045(3) Uani 1 1 d . B 1
C59 C 0.3527(14) 0.1154(6) 0.9319(7) 0.118(2) Uani 1 1 d . B 1
C60 C 0.2960(13) 0.1601(5) 0.9435(7) 0.118(2) Uani 1 1 d . B 1
H25 H 0.2164 0.1653 0.9261 0.142 Uiso 1 1 d R B 1
C61 C 0.3465(13) 0.1994(5) 0.9807(7) 0.118(2) Uani 1 1 d . B 1
H26 H 0.3006 0.2287 0.9929 0.142 Uiso 1 1 d R B 1
C62 C 0.4626(12) 0.1951(5) 0.9979(7) 0.118(2) Uani 1 1 d . B 1
H27 H 0.5009 0.2217 1.0236 0.142 Uiso 1 1 d R B 1
C63 C 0.5294(12) 0.1489(5) 0.9783(6) 0.118(2) Uani 1 1 d . B 1
H28 H 0.6135 0.1479 0.9871 0.142 Uiso 1 1 d R B 1
C64 C 0.4708(13) 0.1074(5) 0.9456(7) 0.118(2) Uani 1 1 d . B 1
H29 H 0.5095 0.0750 0.9352 0.142 Uiso 1 1 d R B 1
C65 C 0.2108(14) 0.0173(7) 0.9676(7) 0.111(3) Uani 1 1 d . B 1
C66 C 0.3279(11) 0.0286(5) 1.0120(6) 0.111(3) Uani 1 1 d . B 1
H33A H 0.3389 0.0682 1.0176 0.167 Uiso 1 1 d R B 1
H33B H 0.3965 0.0132 0.9963 0.167 Uiso 1 1 d R B 1
H33C H 0.3203 0.0112 1.0491 0.167 Uiso 1 1 d R B 1
C67 C 0.1171(11) 0.0499(5) 0.9869(6) 0.111(3) Uani 1 1 d . B 1
H32A H 0.1443 0.0878 0.9938 0.167 Uiso 1 1 d R B 1
H32B H 0.0961 0.0342 1.0228 0.167 Uiso 1 1 d R B 1
H32C H 0.0473 0.0495 0.9574 0.167 Uiso 1 1 d R B 1
C68 C 0.1854(11) -0.0400(5) 0.9773(6) 0.111(3) Uani 1 1 d . B 1
H31A H 0.1763 -0.0454 1.0180 0.167 Uiso 1 1 d R B 1
H31B H 0.2512 -0.0627 0.9675 0.167 Uiso 1 1 d R B 1
H31C H 0.1119 -0.0508 0.9531 0.167 Uiso 1 1 d R B 1
C69 C 0.3342(13) 0.1012(6) 0.7899(6) 0.111(3) Uani 1 1 d D B 1
H69A H 0.2723 0.1109 0.7576 0.134 Uiso 1 1 calc R B 1
H69B H 0.3653 0.1363 0.8071 0.134 Uiso 1 1 calc R B 1
C70 C 0.422(2) 0.0783(10) 0.7667(12) 0.111(3) Uani 0.50 1 d PD B 1
H70A H 0.4246 0.0944 0.7285 0.167 Uiso 0.50 1 d PR B 1
H70B H 0.4050 0.0389 0.7627 0.167 Uiso 0.50 1 d PR B 1
H70C H 0.4982 0.0838 0.7908 0.167 Uiso 0.50 1 d PR B 1
C71 C 0.587(2) 0.2619(9) 0.5370(12) 0.091(7) Uani 0.50 1 d P C 2
H71A H 0.6243 0.2983 0.5391 0.136 Uiso 0.50 1 d PR C 2
H71B H 0.6302 0.2376 0.5135 0.136 Uiso 0.50 1 d PR C 2
H71C H 0.5905 0.2467 0.5760 0.136 Uiso 0.50 1 d PR C 2
C72 C 0.372(3) 0.1319(11) 0.8179(13) 0.111(3) Uani 0.50 1 d P D 2
H72A H 0.4284 0.1133 0.8467 0.167 Uiso 0.50 1 d PR D 2
H72B H 0.3159 0.1533 0.8375 0.167 Uiso 0.50 1 d PR D 2
H72C H 0.4145 0.1563 0.7946 0.167 Uiso 0.50 1 d PR D 2
C73 C 0.6930(15) 0.1615(8) 0.7085(7) 0.153(7) Uiso 1 1 d D . .
H73 H 0.6320 0.1348 0.7080 0.183 Uiso 1 1 d R . .
C74 C 0.6780(15) 0.2075(7) 0.7249(8) 0.146(7) Uiso 1 1 d . . .
H74 H 0.6154 0.2206 0.7445 0.175 Uiso 1 1 d R . .
C75 C 0.7841(17) 0.2420(8) 0.7065(8) 0.174(8) Uiso 1 1 d . . .
H75 H 0.7857 0.2775 0.7234 0.209 Uiso 1 1 d R . .
C76 C 0.8767(19) 0.2368(9) 0.6728(10) 0.211(10) Uiso 1 1 d . . .
H76 H 0.9166 0.2625 0.6516 0.253 Uiso 1 1 d R . .
C77 C 0.889(2) 0.1815(10) 0.6827(11) 0.218(11) Uiso 1 1 d D . .
C78 C 0.8075(14) 0.1477(6) 0.6896(7) 0.118(5) Uiso 1 1 d D . .
H78 H 0.8205 0.1101 0.6814 0.142 Uiso 1 1 d R . .
C79 C 0.9927(13) 0.1673(6) 0.6604(7) 0.142(7) Uiso 1 1 d . . .
H79A H 1.0569 0.1612 0.6920 0.213 Uiso 1 1 d R . .
H79B H 1.0145 0.1973 0.6359 0.213 Uiso 1 1 d R . .
H79C H 0.9795 0.1337 0.6373 0.213 Uiso 1 1 d R . .

loop_
_atom_site_aniso_label
_atom_site_aniso_U_11
_atom_site_aniso_U_22
_atom_site_aniso_U_33
_atom_site_aniso_U_23
_atom_site_aniso_U_13
_atom_site_aniso_U_12
Ir1 0.0357(2) 0.0365(3) 0.0279(2) -0.0008(2) 0.0081(2) 0.0017(2)
Ir2 0.0358(2) 0.0371(3) 0.0336(3) -0.0008(3) 0.0066(2) -0.0021(2)
N1 0.050(6) 0.037(6) 0.032(6) 0.006(5) 0.029(5) 0.002(5)
N2 0.038(5) 0.044(6) 0.019(5) -0.002(4) 0.015(4) -0.008(4)
N3 0.058(6) 0.037(6) 0.034(6) 0.000(5) 0.018(5) -0.007(5)
N4 0.028(5) 0.041(6) 0.046(6) 0.000(5) 0.009(5) -0.005(4)
N5 0.041(6) 0.032(5) 0.044(6) 0.002(5) 0.003(5) 0.001(4)
N6 0.040(6) 0.034(6) 0.049(7) -0.002(5) -0.002(5) 0.004(4)
N7 0.051(6) 0.061(6) 0.021(5) 0.000(5) 0.006(5) -0.006(5)
N8 0.045(6) 0.049(6) 0.027(6) -0.013(5) 0.014(5) -0.008(4)
C1 0.016(5) 0.034(6) 0.035(7) 0.022(5) 0.005(5) -0.005(5)
C2 0.031(6) 0.035(7) 0.021(6) 0.016(6) 0.010(5) -0.009(5)
C3 0.033(7) 0.073(9) 0.033(8) 0.011(7) 0.003(6) -0.017(7)
C4 0.062(8) 0.047(7) 0.036(7) -0.013(7) 0.014(7) -0.013(7)
C5 0.049(7) 0.041(7) 0.043(7) -0.001(7) 0.023(6) -0.003(6)
C6 0.029(6) 0.045(7) 0.027(7) 0.007(6) 0.006(5) -0.005(5)
C7 0.034(7) 0.048(8) 0.033(7) 0.013(6) 0.000(6) -0.004(6)
C8 0.042(7) 0.077(9) 0.031(7) 0.006(7) 0.001(6) -0.004(7)
C9 0.037(8) 0.099(11) 0.042(9) 0.021(8) 0.005(7) 0.022(8)
C10 0.079(11) 0.062(9) 0.060(10) 0.016(8) 0.032(9) 0.036(8)
C11 0.064(9) 0.061(9) 0.029(7) 0.005(7) 0.021(7) 0.005(7)
C12 0.035(6) 0.040(7) 0.024(6) -0.015(5) -0.006(5) 0.011(5)
C13 0.059(8) 0.032(7) 0.025(7) -0.007(5) 0.014(6) -0.006(6)
C14 0.040(7) 0.050(8) 0.059(9) -0.004(7) 0.022(7) -0.004(6)
C15 0.069(10) 0.066(10) 0.057(10) 0.001(8) 0.026(9) -0.003(8)
C16 0.084(10) 0.047(8) 0.039(8) 0.014(6) 0.030(8) 0.016(8)
C17 0.059(8) 0.030(7) 0.037(7) -0.008(6) 0.024(7) -0.001(6)
C18 0.044(7) 0.030(6) 0.036(7) -0.008(6) 0.006(6) -0.003(6)
C19 0.034(7) 0.064(8) 0.044(8) 0.007(7) 0.008(6) -0.017(6)
C20 0.029(7) 0.086(9) 0.048(9) 0.011(8) -0.011(6) -0.006(6)
C21 0.041(7) 0.068(8) 0.038(8) 0.013(7) 0.008(7) -0.007(6)
C22 0.033(7) 0.044(7) 0.038(8) 0.000(6) 0.009(6) -0.004(6)
C23 0.045(7) 0.050(8) 0.040(8) -0.012(7) 0.012(6) 0.019(6)
C24 0.064(9) 0.061(9) 0.039(9) 0.007(8) 0.011(8) 0.004(7)
C25 0.135(13) 0.093(11) 0.033(9) -0.009(9) 0.011(9) 0.051(10)
C26 0.106(13) 0.094(12) 0.096(13) -0.030(12) 0.013(12) 0.039(9)
C27 0.087(11) 0.054(9) 0.073(12) -0.025(9) 0.031(10) -0.014(8)
C28 0.073(10) 0.067(9) 0.045(9) -0.011(8) 0.016(8) 0.001(8)
C29 0.045(8) 0.080(10) 0.060(10) -0.013(9) 0.006(8) 0.014(7)
C30 0.038(7) 0.047(8) 0.051(9) -0.011(7) 0.010(7) -0.001(6)
C31 0.049(8) 0.119(12) 0.068(10) 0.027(9) -0.009(8) -0.010(8)
C32 0.060(9) 0.082(9) 0.058(9) 0.027(8) 0.029(8) -0.014(7)
C33 0.082(10) 0.072(9) 0.064(10) -0.011(8) 0.024(8) -0.035(7)
C34 0.081(11) 0.097(11) 0.079(12) -0.057(10) 0.029(10) -0.032(10)
C35 0.15(2) 0.040(12) 0.089(18) -0.007(12) 0.030(16) -0.031(13)
C36 0.043(7) 0.040(7) 0.022(6) -0.007(6) -0.005(6) 0.004(6)
C37 0.054(8) 0.042(8) 0.041(8) -0.002(6) 0.013(7) -0.013(6)
C38 0.031(7) 0.055(8) 0.062(9) 0.008(7) 0.006(6) -0.012(6)
C39 0.052(8) 0.058(9) 0.075(10) 0.016(8) 0.011(8) -0.028(7)
C40 0.068(9) 0.038(7) 0.066(9) 0.006(7) -0.008(8) -0.005(7)
C41 0.047(7) 0.038(7) 0.050(8) 0.014(6) 0.004(6) -0.002(6)
C42 0.043(7) 0.043(7) 0.031(7) 0.000(6) 0.001(6) -0.003(6)
C43 0.031(7) 0.068(9) 0.049(8) 0.003(7) 0.012(6) 0.000(6)
C44 0.058(9) 0.053(8) 0.071(10) -0.007(8) 0.023(8) 0.014(7)
C45 0.055(8) 0.052(8) 0.082(11) -0.020(8) 0.011(8) 0.012(7)
C46 0.051(8) 0.033(7) 0.048(8) 0.017(6) 0.016(7) -0.012(6)
C47 0.043(7) 0.031(6) 0.035(7) -0.005(6) 0.011(6) -0.016(5)
C48 0.063(8) 0.034(7) 0.030(7) -0.014(6) 0.019(7) -0.003(6)
C49 0.052(8) 0.045(8) 0.053(9) 0.001(7) 0.019(7) -0.004(6)
C50 0.079(10) 0.050(8) 0.037(8) -0.005(7) 0.012(8) -0.025(7)
C51 0.064(8) 0.047(8) 0.040(8) 0.004(7) 0.001(7) 0.007(7)
C52 0.039(7) 0.033(7) 0.043(7) 0.002(7) 0.001(6) -0.005(6)
C53 0.045(8) 0.042(7) 0.043(8) 0.002(7) 0.009(7) -0.015(6)
C54 0.048(8) 0.036(7) 0.051(9) -0.007(6) 0.017(7) -0.003(6)
C55 0.036(8) 0.052(8) 0.105(13) -0.015(9) 0.014(9) 0.003(6)
C56 0.032(7) 0.038(7) 0.098(12) 0.008(8) 0.007(8) 0.006(6)
C57 0.046(8) 0.045(8) 0.059(9) 0.007(7) 0.015(7) 0.001(6)
C58 0.033(7) 0.046(8) 0.056(9) 0.019(7) 0.005(7) 0.007(6)
C59 0.113(6) 0.075(5) 0.147(6) -0.029(5) -0.056(5) 0.008(5)
C60 0.113(6) 0.075(5) 0.147(6) -0.029(5) -0.056(5) 0.008(5)
C61 0.113(6) 0.075(5) 0.147(6) -0.029(5) -0.056(5) 0.008(5)
C62 0.113(6) 0.075(5) 0.147(6) -0.029(5) -0.056(5) 0.008(5)
C63 0.113(6) 0.075(5) 0.147(6) -0.029(5) -0.056(5) 0.008(5)
C64 0.113(6) 0.075(5) 0.147(6) -0.029(5) -0.056(5) 0.008(5)
C65 0.109(6) 0.120(6) 0.110(6) 0.007(5) 0.031(5) -0.035(5)
C66 0.109(6) 0.120(6) 0.110(6) 0.007(5) 0.031(5) -0.035(5)
C67 0.109(6) 0.120(6) 0.110(6) 0.007(5) 0.031(5) -0.035(5)
C68 0.109(6) 0.120(6) 0.110(6) 0.007(5) 0.031(5) -0.035(5)
C69 0.109(6) 0.120(6) 0.110(6) 0.007(5) 0.031(5) -0.035(5)
C70 0.109(6) 0.120(6) 0.110(6) 0.007(5) 0.031(5) -0.035(5)
C71 0.15(2) 0.040(12) 0.089(18) -0.007(12) 0.030(16) -0.031(13)
C72 0.109(6) 0.120(6) 0.110(6) 0.007(5) 0.031(5) -0.035(5)

loop_
_atom_type_symbol
_atom_type_description
_atom_type_scat_dispersion_real
_atom_type_scat_dispersion_imag
_atom_type_scat_source
C C 0.0033 0.0016 'International Tables Vol C Tables 4.2.6.8 and 6.1.1.4'
H H 0.0000 0.0000 'International Tables Vol C Tables 4.2.6.8 and 6.1.1.4'
N N 0.0061 0.0033 'International Tables Vol C Tables 4.2.6.8 and 6.1.1.4'
Ir Ir -1.4442 7.9887 'International Tables Vol C Tables 4.2.6.8 and 6.1.1.4'

loop_
_geom_angle_atom_site_label_1
_geom_angle_atom_site_label_2
_geom_angle_atom_site_label_3
_geom_angle
_geom_angle_site_symmetry_1
_geom_angle_site_symmetry_3
C12 Ir1 N1 97.5(4) . .
C12 Ir1 N2 80.5(4) . .
N1 Ir1 N2 175.3(3) . .
C12 Ir1 C1 87.6(3) . .
N1 Ir1 C1 79.5(4) . .
N2 Ir1 C1 96.1(3) . .
C12 Ir1 N3 101.0(3) . .
N1 Ir1 N3 95.8(3) . .
N2 Ir1 N3 88.8(3) . .
C1 Ir1 N3 170.8(3) . .
C12 Ir1 N4 160.9(3) . .
N1 Ir1 N4 89.5(3) . .
N2 Ir1 N4 93.7(3) . .
C1 Ir1 N4 111.2(3) . .
N3 Ir1 N4 60.5(3) . .
C12 Ir1 C23 131.1(4) . .
N1 Ir1 C23 93.6(3) . .
N2 Ir1 C23 91.0(3) . .
C1 Ir1 C23 141.3(4) . .
N3 Ir1 C23 30.4(3) . .
N4 Ir1 C23 30.1(3) . .
C36 Ir2 C47 85.5(4) . .
C36 Ir2 N6 97.1(4) . .
C47 Ir2 N6 80.8(4) . .
C36 Ir2 N5 81.2(4) . .
C47 Ir2 N5 96.6(4) . .
N6 Ir2 N5 177.1(4) . .
C36 Ir2 N7 107.7(4) . .
C47 Ir2 N7 166.5(3) . .
N6 Ir2 N7 94.2(3) . .
N5 Ir2 N7 88.6(3) . .
C36 Ir2 N8 166.9(4) . .
C47 Ir2 N8 106.9(3) . .
N6 Ir2 N8 89.3(3) . .
N5 Ir2 N8 92.8(3) . .
N7 Ir2 N8 60.3(3) . .
C11 N1 C7 116.6(10) . .
C11 N1 Ir1 125.3(8) . .
C7 N1 Ir1 118.0(7) . .
C22 N2 C18 118.4(9) . .
C22 N2 Ir1 124.4(7) . .
C18 N2 Ir1 117.2(7) . .
C23 N3 C34 125.1(10) . .
C23 N3 Ir1 95.7(6) . .
C34 N3 Ir1 137.4(7) . .
C23 N4 C30 126.0(9) . .
C23 N4 Ir1 93.2(6) . .
C30 N4 Ir1 138.8(7) . .
C46 N5 C42 118.0(9) . .
C46 N5 Ir2 126.8(7) . .
C42 N5 Ir2 115.2(7) . .
C57 N6 C53 116.0(9) . .
C57 N6 Ir2 126.5(8) . .
C53 N6 Ir2 117.0(8) . .
C58 N7 C65 128.1(11) . .
C58 N7 Ir2 95.7(7) . .
C65 N7 Ir2 134.9(9) . .
C58 N8 C69 134.5(10) . .
C58 N8 Ir2 94.5(7) . .
C69 N8 Ir2 129.7(8) . .
C2 C1 C6 116.0(10) . .
C2 C1 Ir1 115.7(7) . .
C6 C1 Ir1 128.3(8) . .
C1 C2 C3 122.9(10) . .
C1 C2 C7 115.7(10) . .
C3 C2 C7 121.4(10) . .
C4 C3 C2 120.2(11) . .
C4 C3 H38 120.0 . .
C2 C3 H38 119.8 . .
C3 C4 C5 117.6(11) . .
C3 C4 H39 121.0 . .
C5 C4 H39 121.4 . .
C4 C5 C6 122.6(10) . .
C4 C5 H40 118.6 . .
C6 C5 H40 118.8 . .
C5 C6 C1 120.6(10) . .
C5 C6 H41 119.8 . .
C1 C6 H41 119.6 . .
C8 C7 N1 121.4(10) . .
C8 C7 C2 127.6(11) . .
N1 C7 C2 111.0(9) . .
C9 C8 C7 120.4(11) . .
C9 C8 H43 119.8 . .
C7 C8 H43 119.9 . .
C10 C9 C8 119.7(12) . .
C10 C9 H44 120.2 . .
C8 C9 H44 120.1 . .
C9 C10 C11 118.8(11) . .
C9 C10 H45 120.5 . .
C11 C10 H45 120.7 . .
N1 C11 C10 123.0(11) . .
N1 C11 H46 118.5 . .
C10 C11 H46 118.5 . .
C13 C12 C17 113.2(10) . .
C13 C12 Ir1 116.3(8) . .
C17 C12 Ir1 130.3(8) . .
C14 C13 C12 123.3(10) . .
C14 C13 C18 124.3(11) . .
C12 C13 C18 112.4(9) . .
C15 C14 C13 119.4(12) . .
C15 C14 H49 120.2 . .
C13 C14 H49 120.4 . .
C14 C15 C16 121.0(12) . .
C14 C15 H50 119.6 . .
C16 C15 H50 119.4 . .
C15 C16 C17 121.1(12) . .
C15 C16 H51 119.5 . .
C17 C16 H51 119.4 . .
C16 C17 C12 121.9(11) . .
C16 C17 H52 119.2 . .
C12 C17 H52 118.9 . .
N2 C18 C19 120.8(10) . .
N2 C18 C13 113.4(10) . .
C19 C18 C13 125.8(10) . .
C20 C19 C18 120.7(10) . .
C20 C19 H54 119.7 . .
C18 C19 H54 119.5 . .
C21 C20 C19 117.5(10) . .
C21 C20 H55 121.3 . .
C19 C20 H55 121.2 . .
C20 C21 C22 119.6(10) . .
C20 C21 H56 120.2 . .
C22 C21 H56 120.1 . .
N2 C22 C21 122.9(10) . .
N2 C22 H57 118.3 . .
C21 C22 H57 118.7 . .
N4 C23 N3 110.6(9) . .
N4 C23 C24 129.1(11) . .
N3 C23 C24 120.3(10) . .
N4 C23 Ir1 56.7(5) . .
N3 C23 Ir1 54.0(5) . .
C24 C23 Ir1 174.2(9) . .
C29 C24 C25 117.3(12) . .
C29 C24 C23 123.8(12) . .
C25 C24 C23 118.4(12) . .
C24 C25 C26 121.4(13) . .
C24 C25 H60 119.3 . .
C26 C25 H60 119.3 . .
C27 C26 C25 120.2(14) . .
C27 C26 H64 120.0 . .
C25 C26 H64 119.8 . .
C26 C27 C28 119.4(14) . .
C26 C27 H61 120.4 . .
C28 C27 H61 120.2 . .
C27 C28 C29 119.2(13) . .
C27 C28 H63 120.6 . .
C29 C28 H63 120.2 . .
C24 C29 C28 122.4(12) . .
C24 C29 H62 118.8 . .
C28 C29 H62 118.8 . .
N4 C30 C31 109.1(9) . .
N4 C30 C33 106.9(8) . .
C31 C30 C33 107.1(10) . .
N4 C30 C32 113.5(9) . .
C31 C30 C32 111.6(9) . .
C33 C30 C32 108.2(9) . .
C30 C31 H67A 109.6 . .
C30 C31 H67B 109.4 . .
H67A C31 H67B 109.5 . .
C30 C31 H67C 109.4 . .
H67A C31 H67C 109.5 . .
H67B C31 H67C 109.5 . .
C30 C32 H66A 109.6 . .
C30 C32 H66B 109.4 . .
H66A C32 H66B 109.5 . .
C30 C32 H66C 109.4 . .
H66A C32 H66C 109.5 . .
H66B C32 H66C 109.5 . .
C30 C33 H68A 109.3 . .
C30 C33 H68B 109.4 . .
H68A C33 H68B 109.5 . .
C30 C33 H68C 109.7 . .
H68A C33 H68C 109.5 . .
H68B C33 H68C 109.5 . .
C35 C34 N3 118.5(15) . .
C35 C34 H34A 107.7 . .
N3 C34 H34A 107.7 . .
C35 C34 H34B 107.7 . .
N3 C34 H34B 107.7 . .
H34A C34 H34B 107.1 . .
C34 C35 H35A 110.4 . .
C34 C35 H35B 110.3 . .
H35A C35 H35B 109.5 . .
C34 C35 H35C 107.7 . .
H35A C35 H35C 109.5 . .
H35B C35 H35C 109.5 . .
C41 C36 C37 114.7(9) . .
C41 C36 Ir2 130.3(8) . .
C37 C36 Ir2 115.0(7) . .
C38 C37 C36 121.5(10) . .
C38 C37 C42 123.3(11) . .
C36 C37 C42 115.2(10) . .
C39 C38 C37 121.3(10) . .
C39 C38 H3 119.3 . .
C37 C38 H3 119.4 . .
C38 C39 C40 118.7(10) . .
C38 C39 H4 120.6 . .
C40 C39 H4 120.7 . .
C39 C40 C41 120.6(11) . .
C39 C40 H5 119.8 . .
C41 C40 H5 119.6 . .
C40 C41 C36 123.2(10) . .
C40 C41 H6 118.4 . .
C36 C41 H6 118.4 . .
N5 C42 C43 117.8(9) . .
N5 C42 C37 113.4(10) . .
C43 C42 C37 128.7(11) . .
C44 C43 C42 122.5(10) . .
C44 C43 H8 118.5 . .
C42 C43 H8 119.0 . .
C43 C44 C45 120.9(11) . .
C43 C44 H9 119.6 . .
C45 C44 H9 119.5 . .
C46 C45 C44 115.6(10) . .
C46 C45 H10 122.3 . .
C44 C45 H10 122.1 . .
N5 C46 C45 125.1(10) . .
N5 C46 H11 117.6 . .
C45 C46 H11 117.3 . .
C52 C47 C48 116.0(10) . .
C52 C47 Ir2 129.5(8) . .
C48 C47 Ir2 114.3(8) . .
C49 C48 C47 121.3(11) . .
C49 C48 C53 123.2(11) . .
C47 C48 C53 115.4(10) . .
C50 C49 C48 119.9(11) . .
C50 C49 H14 119.9 . .
C48 C49 H14 120.2 . .
C49 C50 C51 119.5(11) . .
C49 C50 H15 120.4 . .
C51 C50 H15 120.0 . .
C52 C51 C50 121.6(11) . .
C52 C51 H16 119.2 . .
C50 C51 H16 119.1 . .
C51 C52 C47 121.5(10) . .
C51 C52 H17 119.1 . .
C47 C52 H17 119.4 . .
N6 C53 C54 120.8(11) . .
N6 C53 C48 112.1(10) . .
C54 C53 C48 126.9(11) . .
C55 C54 C53 120.6(11) . .
C55 C54 H19 119.9 . .
C53 C54 H19 119.5 . .
C54 C55 C56 118.8(11) . .
C54 C55 H20 120.7 . .
C56 C55 H20 120.6 . .
C57 C56 C55 116.8(12) . .
C57 C56 H21 121.7 . .
C55 C56 H21 121.5 . .
N6 C57 C56 126.6(12) . .
N6 C57 H22 116.7 . .
C56 C57 H22 116.7 . .
N7 C58 N8 109.4(10) . .
N7 C58 C59 124.0(12) . .
N8 C58 C59 126.4(11) . .
C60 C59 C64 124.7(16) . .
C60 C59 C58 119.0(14) . .
C64 C59 C58 115.5(14) . .
C59 C60 C61 122.5(16) . .
C59 C60 H25 119.2 . .
C61 C60 H25 118.3 . .
C62 C61 C60 116.9(15) . .
C62 C61 H26 121.9 . .
C60 C61 H26 121.1 . .
C61 C62 C63 120.0(14) . .
C61 C62 H27 119.4 . .
C63 C62 H27 120.6 . .
C64 C63 C62 120.2(14) . .
C64 C63 H28 119.8 . .
C62 C63 H28 119.9 . .
C59 C64 C63 114.5(15) . .
C59 C64 H29 122.5 . .
C63 C64 H29 122.9 . .
N7 C65 C67 112.3(14) . .
N7 C65 C68 114.9(14) . .
C67 C65 C68 108.1(13) . .
N7 C65 C66 111.0(11) . .
C67 C65 C66 106.6(14) . .
C68 C65 C66 103.3(13) . .
C65 C66 H33A 109.7 . .
C65 C66 H33B 109.0 . .
H33A C66 H33B 109.5 . .
C65 C66 H33C 109.8 . .
H33A C66 H33C 109.5 . .
H33B C66 H33C 109.5 . .
C65 C67 H32A 109.8 . .
C65 C67 H32B 109.0 . .
H32A C67 H32B 109.5 . .
C65 C67 H32C 109.6 . .
H32A C67 H32C 109.5 . .
H32B C67 H32C 109.5 . .
C65 C68 H31A 109.2 . .
C65 C68 H31B 109.4 . .
H31A C68 H31B 109.5 . .
C65 C68 H31C 109.8 . .
H31A C68 H31C 109.5 . .
H31B C68 H31C 109.5 . .
C70 C69 N8 122.9(17) . .
C70 C69 H69A 106.6 . .
N8 C69 H69A 106.6 . .
C70 C69 H69B 106.6 . .
N8 C69 H69B 106.6 . .
H69A C69 H69B 106.6 . .
C69 C70 H70A 108.8 . .
C69 C70 H70B 108.0 . .
H70A C70 H70B 109.5 . .
C69 C70 H70C 111.5 . .
H70A C70 H70C 109.5 . .
H70B C70 H70C 109.5 . .
H71A C71 H71B 109.5 . .
H71A C71 H71C 109.5 . .
H71B C71 H71C 109.5 . .
H72A C72 H72B 109.5 . .
H72A C72 H72C 109.5 . .
H72B C72 H72C 109.5 . .
C74 C73 C78 118.6(19) . .
C74 C73 H73 120.6 . .
C78 C73 H73 120.8 . .
C73 C74 C75 105.3(17) . .
C73 C74 H74 127.8 . .
C75 C74 H74 126.9 . .
C76 C75 C74 140(2) . .
C76 C75 H75 110.0 . .
C74 C75 H75 110.2 . .
C77 C76 C75 93(2) . .
C77 C76 H76 133.9 . .
C75 C76 H76 132.7 . .
C78 C77 C76 127(3) . .
C78 C77 C79 124(2) . .
C76 C77 C79 105(2) . .
C77 C78 C73 125(2) . .
C77 C78 H78 117.9 . .
C73 C78 H78 116.7 . .
C77 C79 H79A 109.7 . .
C77 C79 H79B 109.0 . .
H79A C79 H79B 109.5 . .
C77 C79 H79C 109.7 . .
H79A C79 H79C 109.5 . .
H79B C79 H79C 109.5 . .

loop_
_geom_bond_atom_site_label_1
_geom_bond_atom_site_label_2
_geom_bond_distance
_geom_bond_site_symmetry_2
Ir1 C12 1.947(10) .
Ir1 N1 1.986(8) .
Ir1 N2 1.988(8) .
Ir1 C1 1.993(10) .
Ir1 N3 2.111(8) .
Ir1 N4 2.174(8) .
Ir1 C23 2.598(11) .
Ir2 C36 1.979(10) .
Ir2 C47 2.005(10) .
Ir2 N6 2.014(8) .
Ir2 N5 2.029(8) .
Ir2 N7 2.155(8) .
Ir2 N8 2.164(8) .
N1 C11 1.365(11) .
N1 C7 1.374(11) .
N2 C22 1.331(11) .
N2 C18 1.341(10) .
N3 C23 1.320(11) .
N3 C34 1.427(11) .
N4 C23 1.307(11) .
N4 C30 1.468(11) .
N5 C46 1.342(10) .
N5 C42 1.387(11) .
N6 C57 1.322(12) .
N6 C53 1.385(12) .
N7 C58 1.315(11) .
N7 C65 1.437(16) .
N8 C58 1.340(12) .
N8 C69 1.480(12) .
C1 C2 1.360(12) .
C1 C6 1.416(11) .
C2 C3 1.414(13) .
C2 C7 1.461(12) .
C3 C4 1.365(12) .
C3 H38 0.9500 .
C4 C5 1.377(13) .
C4 H39 0.9500 .
C5 C6 1.378(12) .
C5 H40 0.9500 .
C6 H41 0.9500 .
C7 C8 1.369(12) .
C8 C9 1.363(13) .
C8 H43 0.9500 .
C9 C10 1.361(14) .
C9 H44 0.9500 .
C10 C11 1.374(14) .
C10 H45 0.9500 .
C11 H46 0.9500 .
C12 C13 1.411(12) .
C12 C17 1.428(12) .
C13 C14 1.400(12) .
C13 C18 1.470(13) .
C14 C15 1.324(14) .
C14 H49 0.9500 .
C15 C16 1.359(14) .
C15 H50 0.9500 .
C16 C17 1.366(12) .
C16 H51 0.9500 .
C17 H52 0.9500 .
C18 C19 1.389(12) .
C19 C20 1.375(13) .
C19 H54 0.9500 .
C20 C21 1.370(12) .
C20 H55 0.9500 .
C21 C22 1.376(12) .
C21 H56 0.9500 .
C22 H57 0.9500 .
C23 C24 1.511(14) .
C24 C29 1.349(14) .
C24 C25 1.363(14) .
C25 C26 1.410(15) .
C25 H60 0.9500 .
C26 C27 1.344(17) .
C26 H64 0.9500 .
C27 C28 1.373(14) .
C27 H61 0.9500 .
C28 C29 1.402(14) .
C28 H63 0.9500 .
C29 H62 0.9500 .
C30 C31 1.494(13) .
C30 C33 1.503(12) .
C30 C32 1.526(14) .
C31 H67A 0.9799 .
C31 H67B 0.9800 .
C31 H67C 0.9800 .
C32 H66A 0.9800 .
C32 H66B 0.9800 .
C32 H66C 0.9800 .
C33 H68A 0.9800 .
C33 H68B 0.9800 .
C33 H68C 0.9800 .
C34 C35 1.398(15) .
C34 H34A 0.9900 .
C34 H34B 0.9900 .
C35 H35A 0.9800 .
C35 H35B 0.9800 .
C35 H35C 0.9800 .
C36 C41 1.391(12) .
C36 C37 1.411(12) .
C37 C38 1.390(12) .
C37 C42 1.457(12) .
C38 C39 1.357(12) .
C38 H3 0.9500 .
C39 C40 1.366(13) .
C39 H4 0.9500 .
C40 C41 1.379(12) .
C40 H5 0.9500 .
C41 H6 0.9500 .
C42 C43 1.392(12) .
C43 C44 1.326(12) .
C43 H8 0.9500 .
C44 C45 1.389(13) .
C44 H9 0.9500 .
C45 C46 1.377(12) .
C45 H10 0.9500 .
C46 H11 0.9500 .
C47 C52 1.396(12) .
C47 C48 1.414(12) .
C48 C49 1.377(14) .
C48 C53 1.473(14) .
C49 C50 1.358(13) .
C49 H14 0.9500 .
C50 C51 1.370(13) .
C50 H15 0.9500 .
C51 C52 1.340(13) .
C51 H16 0.9500 .
C52 H17 0.9500 .
C53 C54 1.387(12) .
C54 C55 1.373(14) .
C54 H19 0.9500 .
C55 C56 1.396(15) .
C55 H20 0.9500 .
C56 C57 1.377(12) .
C56 H21 0.9500 .
C57 H22 0.9500 .
C58 C59 1.528(17) .
C59 C60 1.313(16) .
C59 C64 1.352(17) .
C60 C61 1.367(16) .
C60 H25 0.9500 .
C61 C62 1.332(16) .
C61 H26 0.9500 .
C62 C63 1.465(16) .
C62 H27 0.9500 .
C63 C64 1.385(16) .
C63 H28 0.9500 .
C64 H29 0.9500 .
C65 C67 1.447(17) .
C65 C68 1.450(16) .
C65 C66 1.600(18) .
C66 H33A 0.9800 .
C66 H33B 0.9800 .
C66 H33C 0.9800 .
C67 H32A 0.9800 .
C67 H32B 0.9800 .
C67 H32C 0.9800 .
C68 H31A 0.9800 .
C68 H31B 0.9800 .
C68 H31C 0.9800 .
C69 C70 1.317(16) .
C69 H69A 0.9900 .
C69 H69B 0.9900 .
C70 H70A 0.9800 .
C70 H70B 0.9800 .
C70 H70C 0.9800 .
C71 H71A 0.9800 .
C71 H71B 0.9800 .
C71 H71C 0.9800 .
C72 H72A 0.9800 .
C72 H72B 0.9800 .
C72 H72C 0.9800 .
C73 C74 1.204(19) .
C73 C78 1.467(13) .
C73 H73 0.9500 .
C74 C75 1.574(19) .
C74 H74 0.9500 .
C75 C76 1.40(2) .
C75 H75 0.9500 .
C76 C77 1.37(2) .
C76 H76 0.9500 .
C77 C78 1.264(16) .
C77 C79 1.40(2) .
C78 H78 0.9500 .
C79 H79A 0.9800 .
C79 H79B 0.9800 .
C79 H79C 0.9800 .
